data_7021109
loop_
_publ_author_name
'Chen, Hui'
'Ma, Cheng-Bing'
'Hu, Ming-Qiang'
'Wen, Hui-Min'
'Cui, Hong-Hua'
'Liu, Jin-Ying'
'Song, Xiao-Wei'
'Chen, Chang-Neng'

_publ_section_title
;
 Octanuclear Mn(III)6Mn(II)Ln (Ln = Gd, Dy and Er) clusters with a novel
 core topology: syntheses, structures, and magnetic properties.
;
_journal_issue 14
_journal_name_full 'Dalton transactions (Cambridge, England : 2003)'
_journal_page_first 4908
_journal_page_last 4914
_journal_paper_doi 10.1039/c2dt32739b
_journal_volume 42
_journal_year 2013
_chemical_formula_sum 'C62 H128.5 Dy Mn7 N6 O34.5'
_chemical_formula_weight 2057.29
_chemical_name_systematic
;
?
;
_space_group_IT_number 2
_symmetry_cell_setting triclinic
_symmetry_space_group_name_Hall '-P 1'
_symmetry_space_group_name_H-M 'P -1'
_atom_sites_solution_hydrogens geom
_atom_sites_solution_primary direct
_atom_sites_solution_secondary difmap
_audit_creation_method SHELXL-97
_cell_angle_alpha 97.788(2)
_cell_angle_beta 91.859(2)
_cell_angle_gamma 116.848(2)
_cell_formula_units_Z 2
_cell_length_a 16.132(4)
_cell_length_b 16.348(4)
_cell_length_c 20.119(4)
_cell_measurement_reflns_used 13324
_cell_measurement_temperature 293.1500
_cell_measurement_theta_max 27.4816
_cell_measurement_theta_min 2.2912
_cell_volume 4663.9(19)
_computing_cell_refinement 'CrystalClear (Rigaku Inc., 2008)'
_computing_data_collection 'CrystalClear (Rigaku Inc., 2008)'
_computing_data_reduction 'CrystalClear (Rigaku Inc., 2008)'
_computing_molecular_graphics 'Bruker SHELXTL'
_computing_publication_material 'Bruker SHELXTL'
_computing_structure_refinement 'SHELXL-97 (Sheldrick, 2008)'
_computing_structure_solution 'SHELXS-97 (Sheldrick, 2008)'
_diffrn_ambient_temperature 293.1500
_diffrn_detector_area_resol_mean 28.5714
_diffrn_measured_fraction_theta_full 0.994
_diffrn_measured_fraction_theta_max 0.994
_diffrn_measurement_device_type 'Saturn724+ (2x2 bin mode)'
_diffrn_measurement_method CCD_Profile_fitting
_diffrn_radiation_monochromator graphite
_diffrn_radiation_source 'fine-focus sealed tube'
_diffrn_radiation_type MoK\a
_diffrn_radiation_wavelength 0.71073
_diffrn_reflns_av_R_equivalents 0.0520
_diffrn_reflns_av_sigmaI/netI 0.0659
_diffrn_reflns_limit_h_max 20
_diffrn_reflns_limit_h_min -20
_diffrn_reflns_limit_k_max 21
_diffrn_reflns_limit_k_min -21
_diffrn_reflns_limit_l_max 26
_diffrn_reflns_limit_l_min -26
_diffrn_reflns_number 55303
_diffrn_reflns_theta_full 27.47
_diffrn_reflns_theta_max 27.47
_diffrn_reflns_theta_min 2.59
_exptl_absorpt_coefficient_mu 1.783
_exptl_absorpt_correction_T_max 1.0000
_exptl_absorpt_correction_T_min 0.6778
_exptl_absorpt_correction_type multi-scan
_exptl_absorpt_process_details 'CrystalClear (Rigaku Inc., 2007)'
_exptl_crystal_colour BLACK
_exptl_crystal_density_diffrn 1.465
_exptl_crystal_density_method 'not measured'
_exptl_crystal_description Prism
_exptl_crystal_F_000 2119
_exptl_crystal_size_max 0.30
_exptl_crystal_size_mid 0.25
_exptl_crystal_size_min 0.20
_refine_diff_density_max 1.367
_refine_diff_density_min -1.088
_refine_diff_density_rms 0.101
_refine_ls_extinction_method none
_refine_ls_goodness_of_fit_ref 1.070
_refine_ls_hydrogen_treatment mixed
_refine_ls_matrix_type full
_refine_ls_number_parameters 1139
_refine_ls_number_reflns 21219
_refine_ls_number_restraints 428
_refine_ls_restrained_S_all 1.079
_refine_ls_R_factor_all 0.0865
_refine_ls_R_factor_gt 0.0765
_refine_ls_shift/su_max 0.001
_refine_ls_shift/su_mean 0.000
_refine_ls_structure_factor_coef Fsqd
_refine_ls_weighting_details 'calc w=1/[\s^2^(Fo^2^)+(0.1213P)^2^+8.6328P] where P=(Fo^2^+2Fc^2^)/3'
_refine_ls_weighting_scheme calc
_refine_ls_wR_factor_gt 0.2144
_refine_ls_wR_factor_ref 0.2236
_reflns_number_gt 19005
_reflns_number_total 21219
_reflns_threshold_expression >2sigma(I)
_cod_data_source_file c2dt32739b.txt
_cod_data_source_block 2
_cod_depositor_comments
;
The following automatic conversions were performed:

'_exptl_absorpt_correction_type' value 'Multi-scan' changed to
'multi-scan' according to
/home/saulius/struct/CIF-dictionaries/cif_core.dic dictionary named
'cif_core.dic' version 2.4.2 from 2011-04-26.

Automatic conversion script
Id: cif_fix_values 1891 2012-01-12 08:04:46Z andrius 
;
_cod_original_cell_volume 4664.0(17)
_cod_original_sg_symbol_H-M P-1
_cod_original_formula_sum 'C62 H128.50 Dy Mn7 N6 O34.50'
_cod_database_code 7021109

loop_
_symmetry_equiv_pos_as_xyz
'x, y, z'
'-x, -y, -z'

loop_
_atom_site_label
_atom_site_type_symbol
_atom_site_fract_x
_atom_site_fract_y
_atom_site_fract_z
_atom_site_U_iso_or_equiv
_atom_site_adp_type
_atom_site_occupancy
_atom_site_symmetry_multiplicity
_atom_site_calc_flag
_atom_site_refinement_flags
_atom_site_disorder_assembly
_atom_site_disorder_group
Dy1 Dy -0.00871(2) 0.77597(2) 0.276502(15) 0.03791(10) Uani 1 1 d . . .
Mn1 Mn -0.04134(7) 0.96972(7) 0.28593(5) 0.0376(2) Uani 1 1 d . . .
Mn2 Mn -0.29634(6) 0.88096(6) 0.29983(5) 0.0333(2) Uani 1 1 d . . .
Mn3 Mn -0.42234(7) 0.81070(7) 0.15266(5) 0.0422(2) Uani 1 1 d . . .
Mn4 Mn -0.39174(6) 0.67339(6) 0.30150(5) 0.0352(2) Uani 1 1 d . . .
Mn5 Mn -0.24290(6) 0.74252(6) 0.21589(4) 0.03101(19) Uani 1 1 d . . .
Mn6 Mn -0.40796(7) 0.50573(6) 0.18476(5) 0.0377(2) Uani 1 1 d . . .
Mn7 Mn -0.16152(7) 0.61366(7) 0.14842(5) 0.0406(2) Uani 1 1 d . . .
O1 O 0.1209(4) 0.8042(5) 0.3461(3) 0.0631(15) Uani 1 1 d . A .
O2 O 0.0775(12) 0.7343(16) 0.4372(8) 0.084(6) Uiso 0.51(3) 1 d P A 1
O2' O 0.1018(11) 0.7920(15) 0.4515(8) 0.076(6) Uiso 0.49(3) 1 d P A 2
O3 O 0.1084(4) 0.8897(4) 0.2302(3) 0.0531(12) Uani 1 1 d . . .
O4 O 0.0955(4) 1.0194(4) 0.2481(3) 0.0589(14) Uani 1 1 d . . .
O5 O -0.0094(3) 0.9051(3) 0.3449(2) 0.0467(11) Uani 1 1 d . . .
O6 O -0.1691(3) 0.9620(3) 0.3292(2) 0.0427(10) Uani 1 1 d . . .
O7 O -0.0633(4) 1.0386(3) 0.2231(3) 0.0507(12) Uani 1 1 d . . .
O8 O -0.0867(6) 0.9428(4) 0.1272(3) 0.080(2) Uani 1 1 d . . .
O9 O -0.3190(4) 0.9865(3) 0.2956(3) 0.0525(12) Uani 1 1 d . . .
O10 O -0.3923(5) 0.9538(4) 0.1926(3) 0.0614(14) Uani 1 1 d . . .
O11 O -0.3354(3) 0.8753(3) 0.4016(2) 0.0452(11) Uani 1 1 d . . .
O12 O -0.4031(4) 0.7209(3) 0.3936(2) 0.0465(11) Uani 1 1 d . . .
O13 O -0.4241(3) 0.7902(3) 0.2649(2) 0.0380(9) Uani 1 1 d . . .
O14 O -0.4937(4) 0.6611(4) 0.1079(3) 0.0531(12) Uani 1 1 d . . .
O15 O -0.5231(3) 0.5850(3) 0.2983(3) 0.0514(12) Uani 1 1 d . . .
O16 O -0.5389(4) 0.4563(4) 0.2355(3) 0.0691(18) Uani 1 1 d . . .
O17 O -0.4653(4) 0.5159(3) 0.1063(3) 0.0520(12) Uani 1 1 d . . .
O18 O -0.2812(3) 0.5101(3) 0.1374(3) 0.0514(12) Uani 1 1 d . . .
O19 O -0.3541(4) 0.4801(4) 0.2643(3) 0.0566(13) Uani 1 1 d . . .
O20 O -0.3418(4) 0.5892(4) 0.3486(3) 0.0573(13) Uani 1 1 d . . .
O21 O -0.2220(3) 0.6932(3) 0.1306(2) 0.0432(10) Uani 1 1 d . . .
O22 O -0.0410(3) 0.7171(3) 0.1605(2) 0.0442(10) Uani 1 1 d . . .
O23 O -0.1049(4) 0.5360(4) 0.1683(3) 0.0616(15) Uani 1 1 d . . .
O24 O -0.0078(4) 0.6290(4) 0.2583(3) 0.0620(14) Uani 1 1 d . . .
O25 O -0.1705(3) 0.6755(3) 0.2487(2) 0.0387(9) Uani 1 1 d . . .
O26 O -0.0973(3) 0.8520(3) 0.2277(2) 0.0374(9) Uani 1 1 d . . .
O27 O -0.2710(3) 0.7770(3) 0.3019(2) 0.0331(8) Uani 1 1 d . . .
O28 O -0.2838(3) 0.8322(3) 0.1843(2) 0.0421(10) Uani 1 1 d . . .
O29 O -0.3708(3) 0.6314(3) 0.2165(2) 0.0330(8) Uani 1 1 d . . .
O30 O -0.3581(7) 0.8515(7) 0.0525(5) 0.110(2) Uani 1 1 d U . .
O31 O -0.4795(8) 0.8412(7) 0.0516(5) 0.111(3) Uani 1 1 d U . .
O32 O -0.4120(9) 0.8791(8) -0.0307(5) 0.137(4) Uani 1 1 d U . .
O33 O -0.0708(4) 0.7168(5) 0.3768(3) 0.0628(15) Uani 1 1 d D . .
H33A H -0.1068 0.7373 0.3936 0.075 Uiso 1 1 d RD . .
H33B H -0.0210 0.7223 0.3971 0.075 Uiso 1 1 d RD . .
O34 O -0.1849(5) 0.7846(6) 0.4311(3) 0.081(2) Uani 1 1 d . . .
H34C H -0.2264 0.7329 0.4091 0.097 Uiso 1 1 d R . .
H34D H -0.2066 0.8265 0.4389 0.097 Uiso 1 1 d R . .
N1 N 0.0186(4) 1.0823(5) 0.3672(3) 0.0564(15) Uani 1 1 d U . .
N2 N -0.4169(6) 0.8556(5) 0.0322(4) 0.0532(15) Uani 1 1 d U . .
N3 N -0.5791(4) 0.7569(4) 0.1726(3) 0.0462(13) Uani 1 1 d . . .
N4 N -0.4622(4) 0.3646(4) 0.1365(3) 0.0498(14) Uani 1 1 d . . .
N5 N -0.1409(5) 0.6273(6) 0.0375(3) 0.0644(18) Uani 1 1 d U . .
N6 N -0.754(3) 0.755(3) -0.017(2) 0.091(13) Uiso 0.33(6) 1 d PU B 1
C61 C -0.737(4) 0.800(4) -0.002(2) 0.087(13) Uiso 0.33(6) 1 d PU B 1
C62 C -0.665(3) 0.895(3) -0.011(2) 0.086(12) Uiso 0.33(6) 1 d PU B 1
N6' N -0.792(3) 0.734(2) 0.0071(17) 0.149(8) Uiso 0.67(6) 1 d PU B 2
C61' C -0.705(3) 0.821(3) -0.014(2) 0.145(8) Uiso 0.67(6) 1 d PU B 2
C62' C -0.625(3) 0.914(3) -0.0113(18) 0.146(8) Uiso 0.67(6) 1 d PU B 2
C1 C 0.1430(8) 0.7876(10) 0.4008(5) 0.084(3) Uani 1 1 d . . .
C2 C 0.2405(8) 0.7987(9) 0.4167(5) 0.080(3) Uani 1 1 d . A .
C3 C 0.2371(11) 0.7048(11) 0.3985(9) 0.142(7) Uani 1 1 d . . .
H3A H 0.1956 0.6623 0.4266 0.213 Uiso 1 1 calc R A .
H3B H 0.3000 0.7108 0.4062 0.213 Uiso 1 1 calc R . .
H3C H 0.2133 0.6800 0.3509 0.213 Uiso 1 1 calc R . .
C4 C 0.3082(9) 0.8643(12) 0.3730(7) 0.116(5) Uani 1 1 d . . .
H4A H 0.2865 0.8385 0.3252 0.174 Uiso 1 1 calc R A .
H4B H 0.3708 0.8705 0.3828 0.174 Uiso 1 1 calc R . .
H4C H 0.3102 0.9255 0.3832 0.174 Uiso 1 1 calc R . .
C5 C 0.2749(10) 0.8396(12) 0.4903(6) 0.119(5) Uani 1 1 d . . .
H5A H 0.2329 0.7980 0.5186 0.178 Uiso 1 1 calc R A .
H5B H 0.2761 0.9005 0.5002 0.178 Uiso 1 1 calc R . .
H5C H 0.3381 0.8468 0.4997 0.178 Uiso 1 1 calc R . .
C6 C 0.1367(5) 0.9733(5) 0.2277(4) 0.0484(16) Uani 1 1 d . C .
C7 C 0.2286(6) 1.0262(7) 0.1975(5) 0.067(2) Uani 1 1 d DU . .
C8 C 0.2612(12) 0.9622(12) 0.1595(11) 0.100(5) Uani 0.712(14) 1 d PU C 1
H8C H 0.2152 0.9230 0.1210 0.150 Uiso 0.712(14) 1 calc PR C 1
H8D H 0.2682 0.9227 0.1895 0.150 Uiso 0.712(14) 1 calc PR C 1
H8E H 0.3215 0.9991 0.1433 0.150 Uiso 0.712(14) 1 calc PR C 1
C9 C 0.3011(10) 1.0922(14) 0.2584(9) 0.097(5) Uani 0.712(14) 1 d PU C 1
H9A H 0.3617 1.1277 0.2421 0.145 Uiso 0.712(14) 1 calc PR C 1
H9B H 0.3075 1.0551 0.2907 0.145 Uiso 0.712(14) 1 calc PR C 1
H9C H 0.2795 1.1352 0.2805 0.145 Uiso 0.712(14) 1 calc PR C 1
C10 C 0.2194(12) 1.0894(13) 0.1520(9) 0.097(5) Uani 0.712(14) 1 d PU C 1
H10A H 0.1740 1.0515 0.1129 0.146 Uiso 0.712(14) 1 calc PR C 1
H10B H 0.2802 1.1267 0.1367 0.146 Uiso 0.712(14) 1 calc PR C 1
H10C H 0.1980 1.1307 0.1772 0.146 Uiso 0.712(14) 1 calc PR C 1
C8' C 0.294(2) 0.987(2) 0.211(2) 0.092(8) Uani 0.288(14) 1 d PDU C 2
H8'A H 0.2785 0.9320 0.1767 0.137 Uiso 0.288(14) 1 calc PR C 2
H8'B H 0.2889 0.9703 0.2556 0.137 Uiso 0.288(14) 1 calc PR C 2
H8'C H 0.3584 1.0342 0.2077 0.137 Uiso 0.288(14) 1 calc PR C 2
C9' C 0.273(2) 1.1297(14) 0.2247(19) 0.094(8) Uani 0.288(14) 1 d PDU C 2
H9'A H 0.2465 1.1593 0.1971 0.141 Uiso 0.288(14) 1 calc PR C 2
H9'B H 0.3403 1.1572 0.2230 0.141 Uiso 0.288(14) 1 calc PR C 2
H9'C H 0.2592 1.1393 0.2714 0.141 Uiso 0.288(14) 1 calc PR C 2
C10' C 0.195(2) 1.008(3) 0.1232(10) 0.100(9) Uani 0.288(14) 1 d PDU C 2
H10D H 0.1422 0.9459 0.1112 0.150 Uiso 0.288(14) 1 calc PR C 2
H10E H 0.2458 1.0133 0.0961 0.150 Uiso 0.288(14) 1 calc PR C 2
H10F H 0.1748 1.0546 0.1142 0.150 Uiso 0.288(14) 1 calc PR C 2
C11 C 0.0469(8) 0.9609(7) 0.4056(5) 0.085(3) Uani 1 1 d U . .
H11A H 0.0105 0.9412 0.4443 0.102 Uiso 1 1 calc R . .
H11B H 0.1020 0.9497 0.4107 0.102 Uiso 1 1 calc R . .
C12 C 0.0774(9) 1.0558(8) 0.4076(6) 0.093(3) Uani 1 1 d U . .
H12A H 0.1406 1.0829 0.3924 0.112 Uiso 1 1 calc R . .
H12B H 0.0833 1.0847 0.4552 0.112 Uiso 1 1 calc R . .
C13 C 0.0802(9) 1.1712(7) 0.3479(7) 0.112(5) Uani 1 1 d . . .
H13A H 0.1051 1.2196 0.3881 0.169 Uiso 1 1 calc R . .
H13B H 0.0450 1.1873 0.3160 0.169 Uiso 1 1 calc R . .
H13C H 0.1319 1.1665 0.3265 0.169 Uiso 1 1 calc R . .
C14 C -0.0560(6) 1.0863(8) 0.4057(6) 0.085(3) Uani 1 1 d U . .
H14A H -0.0582 1.0562 0.4456 0.102 Uiso 1 1 calc R . .
H14B H -0.0374 1.1526 0.4226 0.102 Uiso 1 1 calc R . .
C15 C -0.1461(6) 1.0463(6) 0.3733(5) 0.074(3) Uani 1 1 d U . .
H15A H -0.1523 1.0908 0.3472 0.088 Uiso 1 1 calc R . .
H15B H -0.1910 1.0340 0.4076 0.088 Uiso 1 1 calc R . .
C16 C -0.0739(6) 1.0182(6) 0.1586(4) 0.0575(19) Uani 1 1 d . D .
C17 C -0.0702(8) 1.0958(7) 0.1210(5) 0.078(3) Uani 1 1 d DU . .
C18 C 0.0258(14) 1.1785(12) 0.1373(11) 0.099(5) Uani 0.70(2) 1 d PU D 1
H18A H 0.0726 1.1612 0.1197 0.149 Uiso 0.70(2) 1 calc PR D 1
H18B H 0.0397 1.1980 0.1864 0.149 Uiso 0.70(2) 1 calc PR D 1
H18C H 0.0273 1.2300 0.1165 0.149 Uiso 0.70(2) 1 calc PR D 1
C19 C -0.1448(14) 1.1247(13) 0.1498(10) 0.092(5) Uani 0.70(2) 1 d PU D 1
H19A H -0.1272 1.1498 0.1980 0.139 Uiso 0.70(2) 1 calc PR D 1
H19B H -0.2064 1.0700 0.1433 0.139 Uiso 0.70(2) 1 calc PR D 1
H19C H -0.1472 1.1721 0.1259 0.139 Uiso 0.70(2) 1 calc PR D 1
C20 C -0.1023(18) 1.0600(15) 0.0453(9) 0.111(6) Uani 0.70(2) 1 d PU D 1
H20A H -0.0582 1.0412 0.0243 0.167 Uiso 0.70(2) 1 calc PR D 1
H20B H -0.1045 1.1095 0.0239 0.167 Uiso 0.70(2) 1 calc PR D 1
H20C H -0.1646 1.0064 0.0394 0.167 Uiso 0.70(2) 1 calc PR D 1
C18' C -0.033(3) 1.081(3) 0.0540(13) 0.095(8) Uani 0.30(2) 1 d PDU D 2
H18D H 0.0181 1.0654 0.0617 0.142 Uiso 0.30(2) 1 calc PR D 2
H18E H -0.0103 1.1377 0.0342 0.142 Uiso 0.30(2) 1 calc PR D 2
H18F H -0.0835 1.0295 0.0231 0.142 Uiso 0.30(2) 1 calc PR D 2
C19' C -0.005(2) 1.192(2) 0.1595(19) 0.091(7) Uiso 0.30(2) 1 d PDU D 2
H19D H 0.0601 1.2046 0.1547 0.137 Uiso 0.30(2) 1 calc PR D 2
H19E H -0.0150 1.1943 0.2073 0.137 Uiso 0.30(2) 1 calc PR D 2
H19F H -0.0169 1.2383 0.1412 0.137 Uiso 0.30(2) 1 calc PR D 2
C20' C -0.1683(14) 1.080(3) 0.112(2) 0.102(8) Uani 0.30(2) 1 d PDU D 2
H20D H -0.2031 1.0284 0.0746 0.152 Uiso 0.30(2) 1 calc PR D 2
H20E H -0.1689 1.1367 0.1008 0.152 Uiso 0.30(2) 1 calc PR D 2
H20F H -0.1976 1.0654 0.1532 0.152 Uiso 0.30(2) 1 calc PR D 2
C21 C -0.3596(5) 1.0036(5) 0.2482(4) 0.0465(15) Uani 1 1 d . . .
C22 C -0.3703(8) 1.0924(6) 0.2664(5) 0.077(3) Uani 1 1 d U . .
C23 C -0.2775(10) 1.1724(7) 0.2980(8) 0.110(4) Uani 1 1 d U . .
H23A H -0.2574 1.1576 0.3392 0.165 Uiso 1 1 calc R . .
H23B H -0.2847 1.2290 0.3091 0.165 Uiso 1 1 calc R . .
H23C H -0.2306 1.1824 0.2660 0.165 Uiso 1 1 calc R . .
C24 C -0.4408(10) 1.0770(9) 0.3162(7) 0.108(4) Uani 1 1 d U . .
H24A H -0.4194 1.0626 0.3571 0.162 Uiso 1 1 calc R . .
H24B H -0.5009 1.0250 0.2964 0.162 Uiso 1 1 calc R . .
H24C H -0.4482 1.1334 0.3276 0.162 Uiso 1 1 calc R . .
C25 C -0.3971(13) 1.1189(10) 0.2026(7) 0.129(5) Uani 1 1 d U . .
H25A H -0.4038 1.1756 0.2142 0.194 Uiso 1 1 calc R . .
H25B H -0.4565 1.0682 0.1802 0.194 Uiso 1 1 calc R . .
H25C H -0.3484 1.1299 0.1721 0.194 Uiso 1 1 calc R . .
C26 C -0.3752(4) 0.8032(5) 0.4256(3) 0.0390(13) Uani 1 1 d . E .
C27 C -0.3965(6) 0.8103(6) 0.4985(4) 0.062(2) Uani 1 1 d DU . .
C28 C -0.425(2) 0.7192(13) 0.5248(14) 0.094(7) Uani 0.43(2) 1 d PDU E 1
H28A H -0.4384 0.7268 0.5718 0.141 Uiso 0.43(2) 1 calc PR E 1
H28B H -0.3748 0.7018 0.5220 0.141 Uiso 0.43(2) 1 calc PR E 1
H28C H -0.4817 0.6702 0.4973 0.141 Uiso 0.43(2) 1 calc PR E 1
C29 C -0.3050(12) 0.8854(17) 0.5376(13) 0.083(6) Uani 0.43(2) 1 d PDU E 1
H29A H -0.3132 0.8938 0.5857 0.125 Uiso 0.43(2) 1 calc PR E 1
H29B H -0.2874 0.9441 0.5210 0.125 Uiso 0.43(2) 1 calc PR E 1
H29C H -0.2558 0.8665 0.5314 0.125 Uiso 0.43(2) 1 calc PR E 1
C30 C -0.4705(16) 0.842(2) 0.5047(12) 0.080(6) Uani 0.43(2) 1 d PDU E 1
H30A H -0.4846 0.8465 0.5516 0.120 Uiso 0.43(2) 1 calc PR E 1
H30B H -0.5272 0.7971 0.4756 0.120 Uiso 0.43(2) 1 calc PR E 1
H30C H -0.4479 0.9031 0.4908 0.120 Uiso 0.43(2) 1 calc PR E 1
C28' C -0.3736(15) 0.7460(14) 0.5350(9) 0.073(5) Uani 0.57(2) 1 d PDU E 2
H28D H -0.3880 0.7518 0.5818 0.110 Uiso 0.57(2) 1 calc PR E 2
H28E H -0.3071 0.7632 0.5343 0.110 Uiso 0.57(2) 1 calc PR E 2
H28F H -0.4110 0.6815 0.5122 0.110 Uiso 0.57(2) 1 calc PR E 2
C29' C -0.3449(17) 0.9093(10) 0.5367(10) 0.101(7) Uani 0.57(2) 1 d PDU E 2
H29D H -0.3605 0.9106 0.5834 0.151 Uiso 0.57(2) 1 calc PR E 2
H29E H -0.3636 0.9494 0.5149 0.151 Uiso 0.57(2) 1 calc PR E 2
H29F H -0.2774 0.9317 0.5364 0.151 Uiso 0.57(2) 1 calc PR E 2
C30' C -0.5016(9) 0.7763(18) 0.4950(10) 0.082(5) Uani 0.57(2) 1 d PDU E 2
H30D H -0.5202 0.7788 0.5408 0.122 Uiso 0.57(2) 1 calc PR E 2
H30E H -0.5342 0.7120 0.4709 0.122 Uiso 0.57(2) 1 calc PR E 2
H30F H -0.5181 0.8161 0.4710 0.122 Uiso 0.57(2) 1 calc PR E 2
C31 C -0.5051(5) 0.7937(5) 0.2895(4) 0.0451(15) Uani 1 1 d . . .
H31A H -0.4971 0.8580 0.2943 0.054 Uiso 1 1 calc R . .
H31B H -0.5142 0.7740 0.3343 0.054 Uiso 1 1 calc R . .
C32 C -0.5881(5) 0.7296(6) 0.2400(4) 0.0546(18) Uani 1 1 d . . .
H32B H -0.5955 0.6656 0.2361 0.065 Uiso 1 1 calc R . .
H32C H -0.6450 0.7295 0.2571 0.065 Uiso 1 1 calc R . .
C33 C -0.6129(7) 0.8273(7) 0.1695(5) 0.068(2) Uani 1 1 d . . .
H33C H -0.6786 0.8009 0.1783 0.103 Uiso 1 1 calc R . .
H33D H -0.6070 0.8450 0.1246 0.103 Uiso 1 1 calc R . .
H33E H -0.5755 0.8824 0.2036 0.103 Uiso 1 1 calc R . .
C34 C -0.6315(6) 0.6787(6) 0.1187(4) 0.060(2) Uani 1 1 d . . .
H34A H -0.6306 0.7021 0.0757 0.072 Uiso 1 1 calc R . .
H34B H -0.6974 0.6461 0.1283 0.072 Uiso 1 1 calc R . .
C35 C -0.5911(6) 0.6106(6) 0.1113(5) 0.058(2) Uani 1 1 d . . .
H35A H -0.6030 0.5774 0.1503 0.070 Uiso 1 1 calc R . .
H35B H -0.6209 0.5640 0.0697 0.070 Uiso 1 1 calc R . .
C36 C -0.5681(5) 0.4988(5) 0.2746(4) 0.0478(16) Uani 1 1 d . F .
C37 C -0.6642(6) 0.4463(6) 0.2996(5) 0.067(2) Uani 1 1 d DU . .
C38 C -0.7019(10) 0.5105(10) 0.3314(10) 0.088(4) Uani 0.746(14) 1 d PU F 1
H38A H -0.6582 0.5537 0.3698 0.132 Uiso 0.746(14) 1 calc PR F 1
H38B H -0.7627 0.4735 0.3470 0.132 Uiso 0.746(14) 1 calc PR F 1
H38C H -0.7093 0.5456 0.2979 0.132 Uiso 0.746(14) 1 calc PR F 1
C39 C -0.7354(10) 0.3814(13) 0.2382(9) 0.109(6) Uani 0.746(14) 1 d PU F 1
H39A H -0.7973 0.3483 0.2534 0.163 Uiso 0.746(14) 1 calc PR F 1
H39B H -0.7154 0.3363 0.2176 0.163 Uiso 0.746(14) 1 calc PR F 1
H39C H -0.7384 0.4188 0.2049 0.163 Uiso 0.746(14) 1 calc PR F 1
C40 C -0.6538(12) 0.3900(13) 0.3482(10) 0.102(5) Uani 0.746(14) 1 d PU F 1
H40A H -0.6112 0.4315 0.3877 0.153 Uiso 0.746(14) 1 calc PR F 1
H40B H -0.6284 0.3501 0.3265 0.153 Uiso 0.746(14) 1 calc PR F 1
H40C H -0.7150 0.3513 0.3625 0.153 Uiso 0.746(14) 1 calc PR F 1
C38' C -0.733(2) 0.456(3) 0.2530(19) 0.095(8) Uani 0.254(14) 1 d PDU F 2
H38D H -0.7232 0.5199 0.2613 0.143 Uiso 0.254(14) 1 calc PR F 2
H38E H -0.7965 0.4136 0.2612 0.143 Uiso 0.254(14) 1 calc PR F 2
H38F H -0.7233 0.4395 0.2061 0.143 Uiso 0.254(14) 1 calc PR F 2
C39' C -0.687(3) 0.3455(15) 0.297(2) 0.087(8) Uani 0.254(14) 1 d PDU F 2
H39D H -0.6567 0.3390 0.3380 0.130 Uiso 0.254(14) 1 calc PR F 2
H39E H -0.6634 0.3248 0.2574 0.130 Uiso 0.254(14) 1 calc PR F 2
H39F H -0.7545 0.3073 0.2948 0.130 Uiso 0.254(14) 1 calc PR F 2
C40' C -0.661(3) 0.492(3) 0.3713(13) 0.103(10) Uani 0.254(14) 1 d PDU F 2
H40D H -0.5965 0.5212 0.3930 0.155 Uiso 0.254(14) 1 calc PR F 2
H40E H -0.7014 0.4446 0.3968 0.155 Uiso 0.254(14) 1 calc PR F 2
H40F H -0.6822 0.5391 0.3705 0.155 Uiso 0.254(14) 1 calc PR F 2
C41 C -0.5234(8) 0.4327(7) 0.0630(5) 0.087(4) Uani 1 1 d . . .
H41A H -0.4921 0.4284 0.0221 0.105 Uiso 1 1 calc R . .
H41B H -0.5820 0.4341 0.0487 0.105 Uiso 1 1 calc R . .
C42 C -0.5463(7) 0.3505(6) 0.0937(6) 0.082(3) Uani 1 1 d . . .
H42A H -0.5661 0.2952 0.0581 0.099 Uiso 1 1 calc R . .
H42B H -0.5985 0.3399 0.1216 0.099 Uiso 1 1 calc R . .
C43 C -0.4922(9) 0.2962(5) 0.1816(6) 0.088(3) Uani 1 1 d . . .
H43A H -0.5160 0.2337 0.1551 0.132 Uiso 1 1 calc R . .
H43B H -0.5418 0.3004 0.2065 0.132 Uiso 1 1 calc R . .
H43C H -0.4391 0.3085 0.2135 0.132 Uiso 1 1 calc R . .
C44 C -0.3927(6) 0.3549(6) 0.0958(6) 0.079(3) Uani 1 1 d . . .
H44A H -0.4004 0.3698 0.0507 0.095 Uiso 1 1 calc R . .
H44B H -0.4043 0.2893 0.0897 0.095 Uiso 1 1 calc R . .
C45 C -0.2951(6) 0.4160(5) 0.1265(6) 0.071(3) Uani 1 1 d . . .
H45A H -0.2845 0.3981 0.1699 0.085 Uiso 1 1 calc R . .
H45B H -0.2507 0.4097 0.0960 0.085 Uiso 1 1 calc R . .
C46 C -0.3373(5) 0.5163(5) 0.3258(4) 0.0441(15) Uani 1 1 d . . .
C47 C -0.3078(7) 0.4672(6) 0.3733(4) 0.061(2) Uani 1 1 d . . .
C48 C -0.2866(14) 0.5185(11) 0.4445(6) 0.144(7) Uani 1 1 d . . .
H48A H -0.2360 0.5817 0.4465 0.215 Uiso 1 1 calc R . .
H48B H -0.2674 0.4858 0.4741 0.215 Uiso 1 1 calc R . .
H48C H -0.3425 0.5215 0.4594 0.215 Uiso 1 1 calc R . .
C49 C -0.2217(9) 0.4626(10) 0.3487(7) 0.104(4) Uani 1 1 d . . .
H49A H -0.1704 0.5258 0.3523 0.156 Uiso 1 1 calc R . .
H49B H -0.2357 0.4317 0.3015 0.156 Uiso 1 1 calc R . .
H49C H -0.2033 0.4274 0.3764 0.156 Uiso 1 1 calc R . .
C50 C -0.3853(10) 0.3674(8) 0.3668(8) 0.118(5) Uani 1 1 d . . .
H50A H -0.4421 0.3679 0.3821 0.177 Uiso 1 1 calc R . .
H50B H -0.3656 0.3332 0.3945 0.177 Uiso 1 1 calc R . .
H50C H -0.3978 0.3371 0.3195 0.177 Uiso 1 1 calc R . .
C51 C -0.2449(8) 0.6975(9) 0.0647(4) 0.077(2) Uani 1 1 d U . .
H51A H -0.2258 0.7631 0.0608 0.092 Uiso 1 1 calc R . .
H51B H -0.3136 0.6625 0.0540 0.092 Uiso 1 1 calc R . .
C52 C -0.2029(9) 0.6614(10) 0.0166(5) 0.093(3) Uani 1 1 d U . .
H52A H -0.1683 0.7108 -0.0100 0.112 Uiso 1 1 calc R . .
H52B H -0.2540 0.6100 -0.0147 0.112 Uiso 1 1 calc R . .
C53 C -0.1641(10) 0.5371(10) -0.0070(6) 0.121(5) Uani 1 1 d . . .
H53A H -0.1537 0.5477 -0.0535 0.182 Uiso 1 1 calc R . .
H53B H -0.2297 0.4931 -0.0053 0.182 Uiso 1 1 calc R . .
H53C H -0.1240 0.5115 0.0086 0.182 Uiso 1 1 calc R . .
C54 C -0.0427(8) 0.6910(9) 0.0401(5) 0.107(5) Uani 1 1 d . . .
H54A H -0.0107 0.6550 0.0215 0.128 Uiso 1 1 calc R . .
H54B H -0.0361 0.7358 0.0096 0.128 Uiso 1 1 calc R . .
C55 C 0.0055(7) 0.7425(10) 0.1039(5) 0.112(5) Uani 1 1 d . . .
H55A H 0.0644 0.7379 0.1091 0.135 Uiso 1 1 calc R . .
H55B H 0.0227 0.8087 0.1035 0.135 Uiso 1 1 calc R . .
C56 C -0.0374(5) 0.5598(5) 0.2144(5) 0.057(2) Uani 1 1 d . G .
C57 C 0.0066(8) 0.4937(8) 0.2118(7) 0.096(3) Uani 1 1 d DU . .
C58 C 0.1096(11) 0.5527(13) 0.1948(11) 0.107(5) Uani 0.758(13) 1 d PU G 1
H58A H 0.1440 0.6046 0.2320 0.160 Uiso 0.758(13) 1 calc PR G 1
H58B H 0.1081 0.5772 0.1532 0.160 Uiso 0.758(13) 1 calc PR G 1
H58C H 0.1407 0.5132 0.1889 0.160 Uiso 0.758(13) 1 calc PR G 1
C59 C 0.0167(13) 0.4760(12) 0.2824(10) 0.107(5) Uani 0.758(13) 1 d PU G 1
H59A H -0.0453 0.4386 0.2961 0.161 Uiso 0.758(13) 1 calc PR G 1
H59B H 0.0482 0.5354 0.3134 0.161 Uiso 0.758(13) 1 calc PR G 1
H59C H 0.0537 0.4423 0.2837 0.161 Uiso 0.758(13) 1 calc PR G 1
C60 C -0.0354(14) 0.4157(12) 0.1531(11) 0.120(5) Uani 0.758(13) 1 d PU G 1
H60A H -0.1002 0.3743 0.1594 0.180 Uiso 0.758(13) 1 calc PR G 1
H60B H 0.0005 0.3806 0.1501 0.180 Uiso 0.758(13) 1 calc PR G 1
H60C H -0.0339 0.4410 0.1115 0.180 Uiso 0.758(13) 1 calc PR G 1
C58' C 0.041(3) 0.490(3) 0.1435(14) 0.113(8) Uani 0.242(13) 1 d PDU G 2
H58D H -0.0106 0.4461 0.1101 0.170 Uiso 0.242(13) 1 calc PR G 2
H58E H 0.0903 0.4709 0.1451 0.170 Uiso 0.242(13) 1 calc PR G 2
H58F H 0.0667 0.5524 0.1308 0.170 Uiso 0.242(13) 1 calc PR G 2
C59' C 0.087(3) 0.526(3) 0.2666(19) 0.115(8) Uani 0.242(13) 1 d PDU G 2
H59D H 0.0620 0.5036 0.3080 0.173 Uiso 0.242(13) 1 calc PR G 2
H59E H 0.1198 0.5944 0.2753 0.173 Uiso 0.242(13) 1 calc PR G 2
H59F H 0.1298 0.5020 0.2520 0.173 Uiso 0.242(13) 1 calc PR G 2
C60' C -0.071(2) 0.3996(19) 0.219(3) 0.107(8) Uani 0.242(13) 1 d PDU G 2
H60D H -0.1190 0.4082 0.2438 0.161 Uiso 0.242(13) 1 calc PR G 2
H60E H -0.0461 0.3668 0.2438 0.161 Uiso 0.242(13) 1 calc PR G 2
H60F H -0.0997 0.3630 0.1742 0.161 Uiso 0.242(13) 1 calc PR G 2
O35' O 0.002(6) 1.427(6) 0.480(4) 0.142(13) Uiso 0.149(17) 1 d PU H 1
O35 O 0.051(4) 1.387(3) 0.435(2) 0.142(13) Uiso 0.251(17) 1 d PU I 2
O36 O -0.044(9) 1.341(8) 0.428(6) 0.141(13) Uiso 0.107(17) 1 d PU J 3

loop_
_atom_site_aniso_label
_atom_site_aniso_U_11
_atom_site_aniso_U_22
_atom_site_aniso_U_33
_atom_site_aniso_U_23
_atom_site_aniso_U_13
_atom_site_aniso_U_12
Dy1 0.03216(17) 0.04102(17) 0.04050(17) 0.00289(12) 0.00172(12) 0.01800(13)
Mn1 0.0354(5) 0.0330(5) 0.0384(5) -0.0010(4) 0.0032(4) 0.0125(4)
Mn2 0.0330(5) 0.0284(4) 0.0373(5) 0.0012(3) 0.0025(4) 0.0145(4)
Mn3 0.0441(6) 0.0470(6) 0.0391(5) 0.0014(4) -0.0020(4) 0.0261(5)
Mn4 0.0325(5) 0.0299(4) 0.0398(5) 0.0024(4) 0.0054(4) 0.0123(4)
Mn5 0.0291(4) 0.0276(4) 0.0350(4) 0.0001(3) 0.0019(3) 0.0134(3)
Mn6 0.0390(5) 0.0280(4) 0.0433(5) 0.0009(4) 0.0020(4) 0.0144(4)
Mn7 0.0351(5) 0.0354(5) 0.0482(5) -0.0034(4) 0.0040(4) 0.0165(4)
O1 0.050(3) 0.083(4) 0.055(3) 0.002(3) -0.012(3) 0.032(3)
O3 0.043(3) 0.049(3) 0.061(3) 0.008(2) 0.010(2) 0.016(2)
O4 0.047(3) 0.044(3) 0.073(4) 0.005(3) 0.021(3) 0.011(2)
O5 0.048(3) 0.050(3) 0.038(2) -0.001(2) -0.003(2) 0.022(2)
O6 0.036(2) 0.035(2) 0.049(3) -0.0052(19) 0.004(2) 0.0115(19)
O7 0.061(3) 0.041(3) 0.050(3) 0.010(2) 0.012(2) 0.023(2)
O8 0.137(6) 0.052(3) 0.046(3) 0.010(3) 0.008(4) 0.038(4)
O9 0.061(3) 0.041(3) 0.059(3) 0.003(2) -0.003(3) 0.028(2)
O10 0.085(4) 0.056(3) 0.056(3) 0.006(3) 0.004(3) 0.044(3)
O11 0.050(3) 0.041(2) 0.043(2) 0.002(2) 0.007(2) 0.020(2)
O12 0.053(3) 0.047(3) 0.042(2) 0.005(2) 0.012(2) 0.025(2)
O13 0.030(2) 0.042(2) 0.042(2) -0.0013(18) 0.0039(18) 0.0187(19)
O14 0.048(3) 0.048(3) 0.066(3) 0.001(2) -0.002(2) 0.027(2)
O15 0.038(3) 0.035(2) 0.073(3) 0.000(2) 0.015(2) 0.010(2)
O16 0.058(3) 0.037(3) 0.094(4) -0.003(3) 0.033(3) 0.009(2)
O17 0.063(3) 0.041(3) 0.051(3) -0.008(2) -0.012(2) 0.028(2)
O18 0.041(3) 0.029(2) 0.078(4) -0.007(2) 0.003(2) 0.015(2)
O19 0.084(4) 0.049(3) 0.051(3) 0.009(2) 0.004(3) 0.042(3)
O20 0.083(4) 0.048(3) 0.049(3) 0.008(2) 0.003(3) 0.038(3)
O21 0.048(3) 0.043(2) 0.037(2) -0.0027(19) 0.001(2) 0.023(2)
O22 0.038(2) 0.046(3) 0.042(2) 0.000(2) 0.007(2) 0.015(2)
O23 0.049(3) 0.042(3) 0.093(4) -0.007(3) -0.003(3) 0.025(2)
O24 0.071(4) 0.058(3) 0.067(4) 0.005(3) 0.001(3) 0.040(3)
O25 0.032(2) 0.037(2) 0.047(2) 0.0065(19) 0.0034(18) 0.0152(18)
O26 0.037(2) 0.033(2) 0.038(2) 0.0032(17) 0.0010(18) 0.0134(18)
O27 0.033(2) 0.0293(19) 0.033(2) -0.0026(16) 0.0010(16) 0.0134(17)
O28 0.041(2) 0.041(2) 0.049(3) 0.010(2) 0.001(2) 0.022(2)
O29 0.034(2) 0.0243(18) 0.038(2) 0.0011(16) 0.0045(17) 0.0122(16)
O30 0.121(6) 0.101(5) 0.100(5) 0.013(4) 0.008(5) 0.046(5)
O31 0.127(6) 0.101(5) 0.093(5) 0.001(4) -0.005(5) 0.049(5)
O32 0.181(9) 0.127(8) 0.091(6) 0.031(5) 0.006(6) 0.057(7)
O33 0.064(4) 0.091(4) 0.056(3) 0.029(3) 0.020(3) 0.050(3)
O34 0.075(4) 0.128(6) 0.061(4) -0.003(4) 0.000(3) 0.071(5)
N1 0.042(3) 0.051(3) 0.055(3) -0.019(3) -0.007(3) 0.013(3)
N2 0.075(5) 0.049(3) 0.050(3) -0.001(3) -0.003(3) 0.043(3)
N3 0.046(3) 0.055(3) 0.045(3) -0.004(3) -0.004(3) 0.034(3)
N4 0.049(3) 0.030(3) 0.064(4) 0.000(3) 0.007(3) 0.015(2)
N5 0.071(4) 0.086(5) 0.042(3) -0.012(3) 0.007(3) 0.047(4)
C1 0.074(7) 0.136(10) 0.065(6) 0.022(6) 0.008(5) 0.066(7)
C2 0.077(7) 0.123(9) 0.065(6) -0.006(6) -0.010(5) 0.073(7)
C3 0.118(12) 0.129(13) 0.193(17) -0.031(12) -0.039(11) 0.089(11)
C4 0.081(8) 0.181(15) 0.107(10) 0.005(10) 0.003(7) 0.083(10)
C5 0.119(11) 0.185(15) 0.070(7) -0.008(8) -0.025(7) 0.096(11)
C6 0.039(4) 0.041(4) 0.054(4) -0.003(3) 0.006(3) 0.012(3)
C7 0.046(4) 0.071(5) 0.084(5) 0.018(4) 0.024(4) 0.024(4)
C8 0.068(8) 0.086(9) 0.142(12) 0.010(9) 0.052(9) 0.031(7)
C9 0.051(7) 0.110(10) 0.091(9) 0.021(8) 0.013(7) 0.003(7)
C10 0.078(8) 0.100(9) 0.101(9) 0.047(8) 0.033(7) 0.021(7)
C8' 0.056(12) 0.089(13) 0.130(15) 0.029(13) 0.027(13) 0.030(11)
C9' 0.065(11) 0.092(12) 0.101(12) 0.024(11) 0.033(10) 0.012(10)
C10' 0.064(12) 0.106(14) 0.099(13) 0.029(13) 0.041(12) 0.006(12)
C11 0.098(6) 0.081(5) 0.069(5) -0.028(4) -0.040(5) 0.050(5)
C12 0.095(6) 0.077(5) 0.076(5) -0.027(4) -0.043(4) 0.026(4)
C13 0.112(10) 0.051(6) 0.104(9) -0.017(6) 0.029(7) -0.016(6)
C14 0.052(4) 0.078(5) 0.089(5) -0.045(4) 0.001(4) 0.015(4)
C15 0.049(4) 0.059(4) 0.093(6) -0.035(4) -0.004(4) 0.022(4)
C16 0.069(5) 0.050(4) 0.055(4) 0.022(4) 0.010(4) 0.025(4)
C17 0.105(7) 0.062(5) 0.075(5) 0.034(4) 0.013(5) 0.040(5)
C18 0.104(10) 0.068(8) 0.114(10) 0.045(8) 0.016(9) 0.021(7)
C19 0.127(11) 0.078(9) 0.094(10) 0.032(8) 0.010(9) 0.062(8)
C20 0.134(13) 0.107(10) 0.079(9) 0.045(8) -0.007(10) 0.036(10)
C18' 0.121(15) 0.086(13) 0.077(12) 0.048(11) 0.006(14) 0.038(13)
C20' 0.127(14) 0.084(14) 0.103(15) 0.027(12) 0.003(14) 0.054(13)
C21 0.053(4) 0.040(3) 0.052(4) 0.004(3) 0.004(3) 0.028(3)
C22 0.118(7) 0.055(4) 0.086(6) 0.009(4) 0.003(5) 0.065(5)
C23 0.134(10) 0.042(5) 0.156(11) 0.001(6) 0.013(9) 0.046(6)
C24 0.123(9) 0.089(7) 0.133(10) 0.002(7) 0.035(8) 0.070(7)
C25 0.215(13) 0.104(8) 0.116(9) 0.016(7) -0.016(9) 0.117(9)
C26 0.031(3) 0.045(3) 0.037(3) 0.002(3) 0.004(2) 0.015(3)
C27 0.073(5) 0.085(5) 0.038(3) 0.008(3) 0.014(3) 0.044(4)
C28 0.106(14) 0.110(13) 0.053(10) 0.020(10) 0.012(12) 0.036(12)
C29 0.080(12) 0.112(13) 0.053(9) -0.008(10) -0.004(10) 0.047(10)
C30 0.063(10) 0.124(13) 0.063(10) -0.002(11) 0.024(8) 0.055(10)
C28' 0.085(11) 0.100(11) 0.046(7) 0.018(8) 0.006(8) 0.051(9)
C29' 0.115(13) 0.105(12) 0.051(8) -0.009(9) 0.017(10) 0.030(10)
C30' 0.072(10) 0.122(13) 0.062(8) 0.015(10) 0.019(8) 0.053(9)
C31 0.040(4) 0.055(4) 0.046(4) 0.002(3) 0.010(3) 0.028(3)
C32 0.031(3) 0.071(5) 0.060(5) 0.006(4) 0.001(3) 0.024(3)
C33 0.068(6) 0.069(5) 0.087(6) 0.005(5) -0.003(5) 0.050(5)
C34 0.049(4) 0.066(5) 0.059(5) -0.012(4) -0.013(4) 0.029(4)
C35 0.050(4) 0.052(4) 0.063(5) -0.009(4) -0.004(4) 0.022(4)
C36 0.039(4) 0.041(4) 0.058(4) 0.015(3) 0.007(3) 0.012(3)
C37 0.042(4) 0.056(4) 0.099(6) 0.020(4) 0.022(4) 0.015(3)
C38 0.053(7) 0.073(7) 0.134(10) 0.010(7) 0.032(7) 0.026(6)
C39 0.048(7) 0.100(10) 0.124(11) -0.012(9) 0.010(7) -0.005(7)
C40 0.091(9) 0.096(10) 0.122(11) 0.065(8) 0.036(8) 0.032(8)
C38' 0.053(10) 0.084(12) 0.127(13) 0.012(12) 0.018(11) 0.014(11)
C39' 0.063(13) 0.072(13) 0.116(15) 0.037(13) 0.033(13) 0.016(12)
C40' 0.064(13) 0.082(14) 0.122(15) 0.006(13) 0.044(13) -0.001(12)
C41 0.111(8) 0.061(5) 0.083(7) -0.034(5) -0.051(6) 0.050(6)
C42 0.063(6) 0.047(5) 0.118(9) -0.024(5) -0.025(6) 0.023(4)
C43 0.115(9) 0.025(3) 0.111(8) 0.014(4) 0.033(7) 0.018(4)
C44 0.059(5) 0.048(5) 0.108(8) -0.023(5) 0.015(5) 0.016(4)
C45 0.050(4) 0.038(4) 0.112(8) -0.019(4) 0.006(5) 0.019(3)
C46 0.045(4) 0.044(4) 0.047(4) 0.014(3) 0.008(3) 0.021(3)
C47 0.078(6) 0.064(5) 0.059(5) 0.025(4) 0.007(4) 0.045(5)
C48 0.28(2) 0.148(13) 0.060(7) 0.026(8) -0.006(10) 0.152(16)
C49 0.109(9) 0.121(10) 0.130(11) 0.062(9) 0.018(8) 0.083(9)
C50 0.120(10) 0.084(8) 0.153(12) 0.083(9) 0.009(9) 0.033(7)
C51 0.103(6) 0.120(7) 0.040(4) 0.007(4) 0.005(4) 0.081(5)
C52 0.110(6) 0.139(7) 0.054(4) 0.000(5) 0.007(4) 0.081(5)
C53 0.126(11) 0.127(11) 0.076(7) -0.053(8) 0.013(7) 0.046(9)
C54 0.075(7) 0.124(10) 0.049(5) -0.002(6) 0.014(5) -0.013(7)
C55 0.050(5) 0.150(11) 0.054(5) -0.010(6) 0.019(4) -0.019(6)
C56 0.040(4) 0.043(4) 0.089(6) 0.005(4) 0.001(4) 0.021(3)
C57 0.093(6) 0.085(6) 0.137(8) -0.005(6) -0.014(6) 0.071(5)
C58 0.081(8) 0.115(9) 0.143(11) -0.008(9) 0.007(8) 0.070(7)
C59 0.106(10) 0.095(9) 0.154(12) 0.046(9) 0.007(9) 0.070(8)
C60 0.119(10) 0.089(8) 0.167(12) -0.031(9) -0.017(10) 0.077(8)
C58' 0.105(12) 0.099(12) 0.150(14) -0.011(12) -0.003(12) 0.069(11)
C59' 0.100(12) 0.106(12) 0.153(14) 0.010(12) 0.000(12) 0.064(11)
C60' 0.108(14) 0.084(13) 0.154(16) -0.008(14) -0.013(14) 0.076(11)

loop_
_atom_type_symbol
_atom_type_description
_atom_type_scat_dispersion_real
_atom_type_scat_dispersion_imag
_atom_type_scat_source
C C 0.0033 0.0016 'International Tables Vol C Tables 4.2.6.8 and 6.1.1.4'
H H 0.0000 0.0000 'International Tables Vol C Tables 4.2.6.8 and 6.1.1.4'
N N 0.0061 0.0033 'International Tables Vol C Tables 4.2.6.8 and 6.1.1.4'
O O 0.0106 0.0060 'International Tables Vol C Tables 4.2.6.8 and 6.1.1.4'
Mn Mn 0.3368 0.7283 'International Tables Vol C Tables 4.2.6.8 and 6.1.1.4'
Dy Dy -0.1892 4.4098 'International Tables Vol C Tables 4.2.6.8 and 6.1.1.4'

loop_
_geom_angle_atom_site_label_1
_geom_angle_atom_site_label_2
_geom_angle_atom_site_label_3
_geom_angle
O3 Dy1 O1 78.7(2)
O3 Dy1 O22 76.59(18)
O1 Dy1 O22 127.27(19)
O3 Dy1 O5 82.99(18)
O1 Dy1 O5 86.78(19)
O22 Dy1 O5 134.33(17)
O3 Dy1 O25 136.89(18)
O1 Dy1 O25 143.8(2)
O22 Dy1 O25 69.71(16)
O5 Dy1 O25 101.79(16)
O3 Dy1 O24 114.1(2)
O1 Dy1 O24 77.6(2)
O22 Dy1 O24 71.39(19)
O5 Dy1 O24 153.54(19)
O25 Dy1 O24 79.86(18)
O3 Dy1 O33 147.7(2)
O1 Dy1 O33 75.7(2)
O22 Dy1 O33 135.2(2)
O5 Dy1 O33 76.3(2)
O25 Dy1 O33 72.46(19)
O24 Dy1 O33 79.1(2)
O3 Dy1 O26 79.27(17)
O1 Dy1 O26 143.89(19)
O22 Dy1 O26 73.83(16)
O5 Dy1 O26 62.37(15)
O25 Dy1 O26 66.26(15)
O24 Dy1 O26 137.91(17)
O33 Dy1 O26 111.39(17)
O3 Dy1 Mn7 108.28(14)
O1 Dy1 Mn7 140.11(16)
O22 Dy1 Mn7 32.28(11)
O5 Dy1 Mn7 132.56(12)
O25 Dy1 Mn7 39.26(11)
O24 Dy1 Mn7 63.49(14)
O33 Dy1 Mn7 103.96(16)
O26 Dy1 Mn7 74.44(10)
O3 Dy1 Mn1 69.33(14)
O1 Dy1 Mn1 111.24(16)
O22 Dy1 Mn1 102.29(13)
O5 Dy1 Mn1 32.04(12)
O25 Dy1 Mn1 92.13(11)
O24 Dy1 Mn1 171.10(14)
O33 Dy1 Mn1 102.28(14)
O26 Dy1 Mn1 33.35(10)
Mn7 Dy1 Mn1 107.78(3)
O5 Mn1 O26 83.8(2)
O5 Mn1 O7 175.0(2)
O26 Mn1 O7 96.5(2)
O5 Mn1 N1 84.2(3)
O26 Mn1 N1 167.3(3)
O7 Mn1 N1 95.8(3)
O5 Mn1 O4 91.0(2)
O26 Mn1 O4 95.8(2)
O7 Mn1 O4 84.0(2)
N1 Mn1 O4 88.6(2)
O5 Mn1 O6 98.7(2)
O26 Mn1 O6 98.22(18)
O7 Mn1 O6 86.2(2)
N1 Mn1 O6 79.5(2)
O4 Mn1 O6 163.66(19)
O5 Mn1 Dy1 41.54(14)
O26 Mn1 Dy1 46.76(13)
O7 Mn1 Dy1 136.56(15)
N1 Mn1 Dy1 123.2(2)
O4 Mn1 Dy1 79.06(15)
O6 Mn1 Dy1 116.81(13)
O6 Mn2 O27 89.03(19)
O6 Mn2 O9 90.1(2)
O27 Mn2 O9 178.2(2)
O6 Mn2 O13 175.04(19)
O27 Mn2 O13 86.96(18)
O9 Mn2 O13 93.8(2)
O6 Mn2 O11 93.2(2)
O27 Mn2 O11 90.50(18)
O9 Mn2 O11 91.2(2)
O13 Mn2 O11 89.77(19)
O6 Mn2 O28 99.74(18)
O27 Mn2 O28 75.67(16)
O9 Mn2 O28 102.9(2)
O13 Mn2 O28 76.43(17)
O11 Mn2 O28 160.79(17)
O6 Mn2 Mn4 124.85(15)
O27 Mn2 Mn4 37.80(12)
O9 Mn2 Mn4 143.50(17)
O13 Mn2 Mn4 51.99(13)
O11 Mn2 Mn4 77.96(13)
O28 Mn2 Mn4 82.98(11)
O6 Mn2 Mn5 90.65(14)
O27 Mn2 Mn5 35.24(12)
O9 Mn2 Mn5 143.17(17)
O13 Mn2 Mn5 84.39(13)
O11 Mn2 Mn5 125.55(13)
O28 Mn2 Mn5 40.89(11)
Mn4 Mn2 Mn5 56.34(3)
O28 Mn3 O10 94.0(2)
O28 Mn3 O14 102.23(18)
O10 Mn3 O14 163.6(2)
O28 Mn3 O13 74.31(16)
O10 Mn3 O13 85.43(19)
O14 Mn3 O13 96.65(19)
O28 Mn3 O30 83.3(3)
O10 Mn3 O30 92.5(3)
O14 Mn3 O30 91.7(3)
O13 Mn3 O30 157.3(3)
O28 Mn3 N3 149.1(2)
O10 Mn3 N3 90.8(2)
O14 Mn3 N3 74.2(2)
O13 Mn3 N3 75.63(18)
O30 Mn3 N3 127.1(3)
O28 Mn3 O31 129.6(3)
O10 Mn3 O31 83.5(3)
O14 Mn3 O31 87.9(3)
O13 Mn3 O31 154.2(3)
O30 Mn3 O31 46.8(4)
N3 Mn3 O31 81.3(3)
O29 Mn4 O27 84.69(17)
O29 Mn4 O15 98.1(2)
O27 Mn4 O15 169.1(2)
O29 Mn4 O12 175.3(2)
O27 Mn4 O12 91.73(19)
O15 Mn4 O12 86.0(2)
O29 Mn4 O20 91.99(19)
O27 Mn4 O20 96.0(2)
O15 Mn4 O20 94.5(2)
O12 Mn4 O20 85.3(2)
O29 Mn4 O13 94.27(17)
O27 Mn4 O13 75.54(16)
O15 Mn4 O13 93.68(19)
O12 Mn4 O13 87.78(18)
O20 Mn4 O13 168.92(19)
O29 Mn4 Mn5 44.74(13)
O27 Mn4 Mn5 39.95(12)
O15 Mn4 Mn5 141.58(17)
O12 Mn4 Mn5 131.65(16)
O20 Mn4 Mn5 96.08(16)
O13 Mn4 Mn5 82.07(11)
O29 Mn4 Mn2 99.45(13)
O27 Mn4 Mn2 37.94(12)
O15 Mn4 Mn2 131.21(16)
O12 Mn4 Mn2 79.42(15)
O20 Mn4 Mn2 129.76(16)
O13 Mn4 Mn2 39.98(11)
Mn5 Mn4 Mn2 62.79(3)
O27 Mn5 O21 173.4(2)
O27 Mn5 O28 86.55(19)
O21 Mn5 O28 98.0(2)
O27 Mn5 O29 80.61(17)
O21 Mn5 O29 93.88(19)
O28 Mn5 O29 99.56(18)
O27 Mn5 O25 95.53(18)
O21 Mn5 O25 81.09(19)
O28 Mn5 O25 166.85(18)
O29 Mn5 O25 93.59(17)
O27 Mn5 O26 96.13(17)
O21 Mn5 O26 88.73(19)
O28 Mn5 O26 89.21(18)
O29 Mn5 O26 170.39(17)
O25 Mn5 O26 77.66(17)
O27 Mn5 Mn4 40.95(12)
O21 Mn5 Mn4 133.48(15)
O28 Mn5 Mn4 93.56(14)
O29 Mn5 Mn4 39.66(11)
O25 Mn5 Mn4 96.50(13)
O26 Mn5 Mn4 136.50(12)
O27 Mn5 Mn2 36.20(13)
O21 Mn5 Mn2 148.86(15)
O28 Mn5 Mn2 50.88(14)
O29 Mn5 Mn2 93.49(12)
O25 Mn5 Mn2 128.52(13)
O26 Mn5 Mn2 89.00(12)
Mn4 Mn5 Mn2 60.87(3)
O27 Mn5 Mn7 138.14(13)
O21 Mn5 Mn7 37.74(15)
O28 Mn5 Mn7 135.26(14)
O29 Mn5 Mn7 91.85(12)
O25 Mn5 Mn7 43.54(13)
O26 Mn5 Mn7 84.55(12)
Mn4 Mn5 Mn7 120.62(4)
Mn2 Mn5 Mn7 170.83(4)
O17 Mn6 O29 88.9(2)
O17 Mn6 O19 173.7(2)
O29 Mn6 O19 97.3(2)
O17 Mn6 N4 82.6(2)
O29 Mn6 N4 171.4(2)
O19 Mn6 N4 91.2(2)
O17 Mn6 O16 93.4(3)
O29 Mn6 O16 93.94(19)
O19 Mn6 O16 85.2(3)
N4 Mn6 O16 85.5(2)
O17 Mn6 O18 95.3(2)
O29 Mn6 O18 102.54(17)
O19 Mn6 O18 84.4(2)
N4 Mn6 O18 79.5(2)
O16 Mn6 O18 161.5(2)
O18 Mn7 O22 179.2(2)
O18 Mn7 O23 90.4(2)
O22 Mn7 O23 89.1(2)
O18 Mn7 O21 88.8(2)
O22 Mn7 O21 91.7(2)
O23 Mn7 O21 178.2(2)
O18 Mn7 O25 96.9(2)
O22 Mn7 O25 82.72(18)
O23 Mn7 O25 102.0(2)
O21 Mn7 O25 76.45(17)
O18 Mn7 N5 99.6(3)
O22 Mn7 N5 81.1(2)
O23 Mn7 N5 104.4(3)
O21 Mn7 N5 77.4(2)
O25 Mn7 N5 148.6(2)
O18 Mn7 Mn5 90.49(15)
O22 Mn7 Mn5 89.62(15)
O23 Mn7 Mn5 142.9(2)
O21 Mn7 Mn5 35.47(13)
O25 Mn7 Mn5 41.16(12)
N5 Mn7 Mn5 111.99(19)
O18 Mn7 Dy1 138.00(18)
O22 Mn7 Dy1 41.42(14)
O23 Mn7 Dy1 86.34(17)
O21 Mn7 Dy1 93.14(13)
O25 Mn7 Dy1 43.66(11)
N5 Mn7 Dy1 121.8(2)
Mn5 Mn7 Dy1 68.83(3)
C1 O1 Dy1 141.0(7)
C6 O3 Dy1 137.4(5)
C6 O4 Mn1 128.1(5)
C11 O5 Mn1 115.3(5)
C11 O5 Dy1 130.2(5)
Mn1 O5 Dy1 106.4(2)
C15 O6 Mn2 118.5(4)
C15 O6 Mn1 109.3(4)
Mn2 O6 Mn1 130.0(2)
C16 O7 Mn1 126.8(5)
C21 O9 Mn2 129.9(5)
C21 O10 Mn3 133.2(5)
C26 O11 Mn2 124.8(4)
C26 O12 Mn4 132.3(4)
C31 O13 Mn2 123.6(4)
C31 O13 Mn3 108.2(4)
Mn2 O13 Mn3 100.00(19)
C31 O13 Mn4 114.5(4)
Mn2 O13 Mn4 88.03(16)
Mn3 O13 Mn4 121.65(18)
C35 O14 Mn3 118.1(4)
C36 O15 Mn4 131.7(5)
C36 O16 Mn6 130.9(5)
C41 O17 Mn6 116.6(5)
C45 O18 Mn7 122.7(5)
C45 O18 Mn6 105.7(5)
Mn7 O18 Mn6 125.8(2)
C46 O19 Mn6 132.3(5)
C46 O20 Mn4 131.8(5)
C51 O21 Mn5 133.6(5)
C51 O21 Mn7 119.4(5)
Mn5 O21 Mn7 106.8(2)
C55 O22 Mn7 118.6(5)
C55 O22 Dy1 135.1(5)
Mn7 O22 Dy1 106.3(2)
C56 O23 Mn7 125.0(5)
C56 O24 Dy1 138.0(6)
Mn5 O25 Mn7 95.30(18)
Mn5 O25 Dy1 112.81(19)
Mn7 O25 Dy1 97.08(17)
Mn1 O26 Mn5 128.8(2)
Mn1 O26 Dy1 99.89(18)
Mn5 O26 Dy1 102.95(17)
Mn5 O27 Mn4 99.10(18)
Mn5 O27 Mn2 108.6(2)
Mn4 O27 Mn2 104.3(2)
Mn5 O28 Mn3 129.5(2)
Mn5 O28 Mn2 88.23(17)
Mn3 O28 Mn2 92.17(17)
Mn4 O29 Mn6 122.6(2)
Mn4 O29 Mn5 95.59(17)
Mn6 O29 Mn5 128.1(2)
N2 O30 Mn3 93.4(8)
N2 O31 Mn3 89.9(8)
Dy1 O33 H33A 114.2
Dy1 O33 H33B 98.9
H33A O33 H33B 125.5
H34C O34 H34D 111.6
C13 N1 C12 107.1(9)
C13 N1 C14 112.8(9)
C12 N1 C14 110.4(9)
C13 N1 Mn1 114.4(6)
C12 N1 Mn1 102.4(5)
C14 N1 Mn1 109.2(5)
O31 N2 O30 129.7(11)
O31 N2 O32 114.4(10)
O30 N2 O32 115.8(11)
C34 N3 C32 112.8(7)
C34 N3 C33 108.4(6)
C32 N3 C33 109.9(6)
C34 N3 Mn3 105.2(5)
C32 N3 Mn3 107.4(4)
C33 N3 Mn3 113.2(5)
C43 N4 C44 109.9(8)
C43 N4 C42 108.1(8)
C44 N4 C42 111.8(8)
C43 N4 Mn6 115.2(5)
C44 N4 Mn6 109.1(5)
C42 N4 Mn6 102.5(5)
C52 N5 C54 115.2(11)
C52 N5 C53 109.0(9)
C54 N5 C53 110.6(9)
C52 N5 Mn7 105.3(5)
C54 N5 Mn7 103.2(5)
C53 N5 Mn7 113.5(8)
N6 C61 C62 138(9)
C62' C61' N6' 162(3)
O2' C1 O1 121.5(11)
O2' C1 O2 37.8(9)
O1 C1 O2 121.1(11)
O2' C1 C2 114.2(11)
O1 C1 C2 120.1(10)
O2 C1 C2 115.8(11)
C3 C2 C5 111.9(11)
C3 C2 C1 108.0(11)
C5 C2 C1 110.4(9)
C3 C2 C4 108.1(11)
C5 C2 C4 108.7(12)
C1 C2 C4 109.7(9)
C2 C3 H3A 109.5
C2 C3 H3B 109.5
H3A C3 H3B 109.5
C2 C3 H3C 109.5
H3A C3 H3C 109.5
H3B C3 H3C 109.5
C2 C4 H4A 109.5
C2 C4 H4B 109.5
H4A C4 H4B 109.5
C2 C4 H4C 109.5
H4A C4 H4C 109.5
H4B C4 H4C 109.5
C2 C5 H5A 109.5
C2 C5 H5B 109.5
H5A C5 H5B 109.5
C2 C5 H5C 109.5
H5A C5 H5C 109.5
H5B C5 H5C 109.5
O3 C6 O4 124.8(7)
O3 C6 C7 119.0(7)
O4 C6 C7 116.2(7)
C8' C7 C8 42.0(15)
C8' C7 C9' 111.3(14)
C8 C7 C9' 135.2(16)
C8' C7 C10' 112.3(15)
C8 C7 C10' 71.0(16)
C9' C7 C10' 109.7(14)
C8' C7 C10 137.4(18)
C8 C7 C10 110.1(13)
C9' C7 C10 62.0(16)
C10' C7 C10 48.4(15)
C8' C7 C6 110.4(16)
C8 C7 C6 112.5(9)
C9' C7 C6 111.0(15)
C10' C7 C6 101.6(14)
C10 C7 C6 110.8(9)
C8' C7 C9 72.3(16)
C8 C7 C9 111.4(12)
C9' C7 C9 45.1(15)
C10' C7 C9 148.3(15)
C10 C7 C9 105.9(12)
C6 C7 C9 105.8(8)
C7 C8 H8C 109.5
C7 C8 H8D 109.5
H8C C8 H8D 109.5
C7 C8 H8E 109.5
H8C C8 H8E 109.5
H8D C8 H8E 109.5
C7 C9 H9A 109.5
C7 C9 H9B 109.5
H9A C9 H9B 109.5
C7 C9 H9C 109.5
H9A C9 H9C 109.5
H9B C9 H9C 109.5
C7 C10 H10A 109.5
C7 C10 H10B 109.5
H10A C10 H10B 109.5
C7 C10 H10C 109.5
H10A C10 H10C 109.5
H10B C10 H10C 109.5
C7 C8' H8'A 109.5
C7 C8' H8'B 109.5
H8'A C8' H8'B 109.5
C7 C8' H8'C 109.5
H8'A C8' H8'C 109.5
H8'B C8' H8'C 109.5
C7 C9' H9'A 109.5
C7 C9' H9'B 109.5
H9'A C9' H9'B 109.5
C7 C9' H9'C 109.5
H9'A C9' H9'C 109.5
H9'B C9' H9'C 109.5
C7 C10' H10D 109.5
C7 C10' H10E 109.5
H10D C10' H10E 109.5
C7 C10' H10F 109.5
H10D C10' H10F 109.5
H10E C10' H10F 109.5
C12 C11 O5 113.4(9)
C12 C11 H11A 108.9
O5 C11 H11A 108.9
C12 C11 H11B 108.9
O5 C11 H11B 108.9
H11A C11 H11B 107.7
C11 C12 N1 116.8(8)
C11 C12 H12A 108.1
N1 C12 H12A 108.1
C11 C12 H12B 108.1
N1 C12 H12B 108.1
H12A C12 H12B 107.3
N1 C13 H13A 109.5
N1 C13 H13B 109.5
H13A C13 H13B 109.5
N1 C13 H13C 109.5
H13A C13 H13C 109.5
H13B C13 H13C 109.5
C15 C14 N1 118.5(8)
C15 C14 H14A 107.7
N1 C14 H14A 107.7
C15 C14 H14B 107.7
N1 C14 H14B 107.7
H14A C14 H14B 107.1
C14 C15 O6 112.5(7)
C14 C15 H15A 109.1
O6 C15 H15A 109.1
C14 C15 H15B 109.1
O6 C15 H15B 109.1
H15A C15 H15B 107.8
O8 C16 O7 124.1(7)
O8 C16 C17 120.7(8)
O7 C16 C17 115.2(8)
C20' C17 C18 136.8(18)
C20' C17 C19' 112.5(15)
C18 C17 C19' 28.9(15)
C20' C17 C18' 112.1(15)
C18 C17 C18' 83.1(16)
C19' C17 C18' 109.2(14)
C20' C17 C20 74.0(17)
C18 C17 C20 114.9(13)
C19' C17 C20 131.6(19)
C18' C17 C20 38.5(15)
C20' C17 C16 105.3(18)
C18 C17 C16 108.9(10)
C19' C17 C16 112(2)
C18' C17 C16 105.6(15)
C20 C17 C16 111.8(10)
C20' C17 C19 34.7(16)
C18 C17 C19 108.9(13)
C19' C17 C19 80.8(16)
C18' C17 C19 139.6(17)
C20 C17 C19 105.5(13)
C16 C17 C19 106.3(9)
C17 C18 H18A 109.5
C17 C18 H18B 109.5
H18A C18 H18B 109.5
C17 C18 H18C 109.5
H18A C18 H18C 109.5
H18B C18 H18C 109.5
C17 C19 H19A 109.5
C17 C19 H19B 109.5
H19A C19 H19B 109.5
C17 C19 H19C 109.5
H19A C19 H19C 109.5
H19B C19 H19C 109.5
C17 C20 H20A 109.5
C17 C20 H20B 109.5
H20A C20 H20B 109.5
C17 C20 H20C 109.5
H20A C20 H20C 109.5
H20B C20 H20C 109.5
C17 C18' H18D 109.5
C17 C18' H18E 109.5
H18D C18' H18E 109.5
C17 C18' H18F 109.5
H18D C18' H18F 109.5
H18E C18' H18F 109.5
C17 C19' H19D 109.5
C17 C19' H19E 109.5
H19D C19' H19E 109.5
C17 C19' H19F 109.5
H19D C19' H19F 109.5
H19E C19' H19F 109.5
C17 C20' H20D 109.5
C17 C20' H20E 109.5
H20D C20' H20E 109.5
C17 C20' H20F 109.5
H20D C20' H20F 109.5
H20E C20' H20F 109.5
O10 C21 O9 125.4(6)
O10 C21 C22 120.4(7)
O9 C21 C22 114.1(7)
C24 C22 C25 112.3(11)
C24 C22 C23 108.8(10)
C25 C22 C23 107.0(11)
C24 C22 C21 109.2(8)
C25 C22 C21 109.5(8)
C23 C22 C21 109.9(8)
C22 C23 H23A 109.5
C22 C23 H23B 109.5
H23A C23 H23B 109.5
C22 C23 H23C 109.5
H23A C23 H23C 109.5
H23B C23 H23C 109.5
C22 C24 H24A 109.5
C22 C24 H24B 109.5
H24A C24 H24B 109.5
C22 C24 H24C 109.5
H24A C24 H24C 109.5
H24B C24 H24C 109.5
C22 C25 H25A 109.5
C22 C25 H25B 109.5
H25A C25 H25B 109.5
C22 C25 H25C 109.5
H25A C25 H25C 109.5
H25B C25 H25C 109.5
O11 C26 O12 125.5(6)
O11 C26 C27 118.9(6)
O12 C26 C27 115.6(6)
C30 C27 C29' 75.7(12)
C30 C27 C26 109.1(10)
C29' C27 C26 112.2(10)
C30 C27 C28 111.3(12)
C29' C27 C28 129.0(14)
C26 C27 C28 112.2(12)
C30 C27 C28' 132.7(13)
C29' C27 C28' 109.9(11)
C26 C27 C28' 111.1(9)
C28 C27 C28' 28.6(11)
C30 C27 C30' 36.4(11)
C29' C27 C30' 110.2(11)
C26 C27 C30' 105.2(9)
C28 C27 C30' 80.6(13)
C28' C27 C30' 108.0(10)
C30 C27 C29 109.4(12)
C29' C27 C29 34.1(11)
C26 C27 C29 104.7(12)
C28 C27 C29 109.9(12)
C28' C27 C29 83.3(12)
C30' C27 C29 141.2(12)
C27 C28 H28A 109.5
C27 C28 H28B 109.5
H28A C28 H28B 109.5
C27 C28 H28C 109.5
H28A C28 H28C 109.5
H28B C28 H28C 109.5
C27 C29 H29A 109.5
C27 C29 H29B 109.5
H29A C29 H29B 109.5
C27 C29 H29C 109.5
H29A C29 H29C 109.5
H29B C29 H29C 109.5
C27 C30 H30A 109.5
C27 C30 H30B 109.5
H30A C30 H30B 109.5
C27 C30 H30C 109.5
H30A C30 H30C 109.5
H30B C30 H30C 109.5
C27 C28' H28D 109.5
C27 C28' H28E 109.5
H28D C28' H28E 109.5
C27 C28' H28F 109.5
H28D C28' H28F 109.5
H28E C28' H28F 109.5
C27 C29' H29D 109.5
C27 C29' H29E 109.5
H29D C29' H29E 109.5
C27 C29' H29F 109.5
H29D C29' H29F 109.5
H29E C29' H29F 109.5
C27 C30' H30D 109.5
C27 C30' H30E 109.5
H30D C30' H30E 109.5
C27 C30' H30F 109.5
H30D C30' H30F 109.5
H30E C30' H30F 109.5
O13 C31 C32 108.1(6)
O13 C31 H31A 110.1
C32 C31 H31A 110.1
O13 C31 H31B 110.1
C32 C31 H31B 110.1
H31A C31 H31B 108.4
N3 C32 C31 112.4(7)
N3 C32 H32B 109.1
C31 C32 H32B 109.1
N3 C32 H32C 109.1
C31 C32 H32C 109.1
H32B C32 H32C 107.9
N3 C33 H33C 109.5
N3 C33 H33D 109.5
H33C C33 H33D 109.5
N3 C33 H33E 109.5
H33C C33 H33E 109.5
H33D C33 H33E 109.5
N3 C34 C35 111.7(6)
N3 C34 H34A 109.3
C35 C34 H34A 109.3
N3 C34 H34B 109.3
C35 C34 H34B 109.3
H34A C34 H34B 107.9
O14 C35 C34 108.4(7)
O14 C35 H35A 110.0
C34 C35 H35A 110.0
O14 C35 H35B 110.0
C34 C35 H35B 110.0
H35A C35 H35B 108.4
O16 C36 O15 124.4(7)
O16 C36 C37 119.5(7)
O15 C36 C37 116.1(7)
C40 C37 C38' 144.5(18)
C40 C37 C39' 44.3(16)
C38' C37 C39' 111.3(15)
C40 C37 C40' 70.0(18)
C38' C37 C40' 110.9(15)
C39' C37 C40' 110.7(15)
C40 C37 C38 111.3(12)
C38' C37 C38 66.0(17)
C39' C37 C38 136.5(17)
C40' C37 C38 45.8(18)
C40 C37 C36 107.0(9)
C38' C37 C36 106.1(17)
C39' C37 C36 109.4(16)
C40' C37 C36 108.3(16)
C38 C37 C36 112.9(8)
C40 C37 C39 110.1(12)
C38' C37 C39 45.8(16)
C39' C37 C39 67.6(17)
C40' C37 C39 140.9(17)
C38 C37 C39 106.8(11)
C36 C37 C39 108.7(9)
C37 C38 H38A 109.5
C37 C38 H38B 109.5
H38A C38 H38B 109.5
C37 C38 H38C 109.5
H38A C38 H38C 109.5
H38B C38 H38C 109.5
C37 C39 H39A 109.5
C37 C39 H39B 109.5
H39A C39 H39B 109.5
C37 C39 H39C 109.5
H39A C39 H39C 109.5
H39B C39 H39C 109.5
C37 C40 H40A 109.5
C37 C40 H40B 109.5
H40A C40 H40B 109.5
C37 C40 H40C 109.5
H40A C40 H40C 109.5
H40B C40 H40C 109.5
C37 C38' H38D 109.5
C37 C38' H38E 109.5
H38D C38' H38E 109.5
C37 C38' H38F 109.5
H38D C38' H38F 109.5
H38E C38' H38F 109.5
C37 C39' H39D 109.5
C37 C39' H39E 109.5
H39D C39' H39E 109.5
C37 C39' H39F 109.5
H39D C39' H39F 109.5
H39E C39' H39F 109.5
C37 C40' H40D 109.5
C37 C40' H40E 109.5
H40D C40' H40E 109.5
C37 C40' H40F 109.5
H40D C40' H40F 109.5
H40E C40' H40F 109.5
O17 C41 C42 113.3(8)
O17 C41 H41A 108.9
C42 C41 H41A 108.9
O17 C41 H41B 108.9
C42 C41 H41B 108.9
H41A C41 H41B 107.7
C41 C42 N4 108.9(8)
C41 C42 H42A 109.9
N4 C42 H42A 109.9
C41 C42 H42B 109.9
N4 C42 H42B 109.9
H42A C42 H42B 108.3
N4 C43 H43A 109.5
N4 C43 H43B 109.5
H43A C43 H43B 109.5
N4 C43 H43C 109.5
H43A C43 H43C 109.5
H43B C43 H43C 109.5
N4 C44 C45 113.1(8)
N4 C44 H44A 109.0
C45 C44 H44A 109.0
N4 C44 H44B 109.0
C45 C44 H44B 109.0
H44A C44 H44B 107.8
O18 C45 C44 108.0(7)
O18 C45 H45A 110.1
C44 C45 H45A 110.1
O18 C45 H45B 110.1
C44 C45 H45B 110.1
H45A C45 H45B 108.4
O20 C46 O19 124.3(6)
O20 C46 C47 119.8(7)
O19 C46 C47 115.9(7)
C48 C47 C46 110.9(8)
C48 C47 C49 110.5(11)
C46 C47 C49 107.4(7)
C48 C47 C50 112.2(11)
C46 C47 C50 108.2(8)
C49 C47 C50 107.4(10)
C47 C48 H48A 109.5
C47 C48 H48B 109.5
H48A C48 H48B 109.5
C47 C48 H48C 109.5
H48A C48 H48C 109.5
H48B C48 H48C 109.5
C47 C49 H49A 109.5
C47 C49 H49B 109.5
H49A C49 H49B 109.5
C47 C49 H49C 109.5
H49A C49 H49C 109.5
H49B C49 H49C 109.5
C47 C50 H50A 109.5
C47 C50 H50B 109.5
H50A C50 H50B 109.5
C47 C50 H50C 109.5
H50A C50 H50C 109.5
H50B C50 H50C 109.5
O21 C51 C52 114.0(8)
O21 C51 H51A 108.8
C52 C51 H51A 108.8
O21 C51 H51B 108.8
C52 C51 H51B 108.8
H51A C51 H51B 107.6
C51 C52 N5 120.5(9)
C51 C52 H52A 107.2
N5 C52 H52A 107.2
C51 C52 H52B 107.2
N5 C52 H52B 107.2
H52A C52 H52B 106.8
N5 C53 H53A 109.5
N5 C53 H53B 109.5
H53A C53 H53B 109.5
N5 C53 H53C 109.5
H53A C53 H53C 109.5
H53B C53 H53C 109.5
C55 C54 N5 117.7(8)
C55 C54 H54A 107.9
N5 C54 H54A 107.9
C55 C54 H54B 107.9
N5 C54 H54B 107.9
H54A C54 H54B 107.2
O22 C55 C54 117.3(8)
O22 C55 H55A 108.0
C54 C55 H55A 108.0
O22 C55 H55B 108.0
C54 C55 H55B 108.0
H55A C55 H55B 107.2
O24 C56 O23 125.1(7)
O24 C56 C57 120.0(8)
O23 C56 C57 114.9(8)
C60 C57 C58' 52.7(18)
C60 C57 C59 121.5(14)
C58' C57 C59 144(2)
C60 C57 C60' 58.7(18)
C58' C57 C60' 110.8(16)
C59 C57 C60' 70.7(19)
C60 C57 C59' 135(2)
C58' C57 C59' 110.0(16)
C59 C57 C59' 44.4(18)
C60' C57 C59' 111.1(16)
C60 C57 C56 112.6(10)
C58' C57 C56 106(2)
C59 C57 C56 107.7(11)
C60' C57 C56 106.1(17)
C59' C57 C56 112(2)
C60 C57 C58 103.5(13)
C58' C57 C58 53.8(19)
C59 C57 C58 105.1(12)
C60' C57 C58 148.4(17)
C59' C57 C58 61.0(19)
C56 C57 C58 104.9(10)
C57 C58 H58A 109.5
C57 C58 H58B 109.5
H58A C58 H58B 109.5
C57 C58 H58C 109.5
H58A C58 H58C 109.5
H58B C58 H58C 109.5
C57 C59 H59A 109.5
C57 C59 H59B 109.5
H59A C59 H59B 109.5
C57 C59 H59C 109.5
H59A C59 H59C 109.5
H59B C59 H59C 109.5
C57 C60 H60A 109.5
C57 C60 H60B 109.5
H60A C60 H60B 109.5
C57 C60 H60C 109.5
H60A C60 H60C 109.5
H60B C60 H60C 109.5
C57 C58' H58D 109.5
C57 C58' H58E 109.5
H58D C58' H58E 109.5
C57 C58' H58F 109.5
H58D C58' H58F 109.5
H58E C58' H58F 109.5
C57 C59' H59D 109.5
C57 C59' H59E 109.5
H59D C59' H59E 109.5
C57 C59' H59F 109.5
H59D C59' H59F 109.5
H59E C59' H59F 109.5
C57 C60' H60D 109.5
C57 C60' H60E 109.5
H60D C60' H60E 109.5
C57 C60' H60F 109.5
H60D C60' H60F 109.5
H60E C60' H60F 109.5

loop_
_geom_bond_atom_site_label_1
_geom_bond_atom_site_label_2
_geom_bond_distance
Dy1 O3 2.303(5)
Dy1 O1 2.304(5)
Dy1 O22 2.346(5)
Dy1 O5 2.364(5)
Dy1 O25 2.368(4)
Dy1 O24 2.388(6)
Dy1 O33 2.407(5)
Dy1 O26 2.529(4)
Dy1 Mn7 3.4036(11)
Dy1 Mn1 3.4198(12)
Mn1 O5 1.891(5)
Mn1 O26 1.908(4)
Mn1 O7 1.926(5)
Mn1 N1 2.115(6)
Mn1 O4 2.183(5)
Mn1 O6 2.221(5)
Mn2 O6 1.890(5)
Mn2 O27 1.924(4)
Mn2 O9 1.930(5)
Mn2 O13 1.950(4)
Mn2 O11 2.164(5)
Mn2 O28 2.397(5)
Mn2 Mn4 3.0334(14)
Mn2 Mn5 3.0884(13)
Mn3 O28 2.158(5)
Mn3 O10 2.189(6)
Mn3 O14 2.216(5)
Mn3 O13 2.327(5)
Mn3 O30 2.335(10)
Mn3 N3 2.342(6)
Mn3 O31 2.409(10)
Mn4 O29 1.854(4)
Mn4 O27 1.918(4)
Mn4 O15 1.945(5)
Mn4 O12 1.958(5)
Mn4 O20 2.179(5)
Mn4 O13 2.391(5)
Mn4 Mn5 2.8904(13)
Mn5 O27 1.880(4)
Mn5 O21 1.902(5)
Mn5 O28 2.023(4)
Mn5 O29 2.044(4)
Mn5 O25 2.074(4)
Mn5 O26 2.197(4)
Mn5 Mn7 3.1372(13)
Mn6 O17 1.868(5)
Mn6 O29 1.870(4)
Mn6 O19 1.978(5)
Mn6 N4 2.131(6)
Mn6 O16 2.231(6)
Mn6 O18 2.260(5)
Mn7 O18 1.887(5)
Mn7 O22 1.894(5)
Mn7 O23 1.941(5)
Mn7 O21 2.006(5)
Mn7 O25 2.171(5)
Mn7 N5 2.292(7)
O1 C1 1.248(11)
O2 C1 1.34(2)
O2' C1 1.247(17)
O3 C6 1.239(9)
O4 C6 1.251(9)
O5 C11 1.423(9)
O6 C15 1.417(8)
O7 C16 1.281(10)
O8 C16 1.230(10)
O9 C21 1.270(9)
O10 C21 1.233(9)
O11 C26 1.234(8)
O12 C26 1.276(8)
O13 C31 1.434(7)
O14 C35 1.416(10)
O15 C36 1.269(8)
O16 C36 1.224(9)
O17 C41 1.401(9)
O18 C45 1.435(9)
O19 C46 1.261(9)
O20 C46 1.252(9)
O21 C51 1.384(9)
O22 C55 1.391(10)
O23 C56 1.285(10)
O24 C56 1.226(10)
O30 N2 1.053(11)
O31 N2 1.031(11)
O32 N2 1.366(12)
O33 H33A 0.8487
O33 H33B 0.8508
O34 H34C 0.8538
O34 H34D 0.9000
N1 C13 1.458(12)
N1 C12 1.471(13)
N1 C14 1.473(11)
N3 C34 1.454(9)
N3 C32 1.475(10)
N3 C33 1.487(9)
N4 C43 1.457(11)
N4 C44 1.462(11)
N4 C42 1.491(11)
N5 C52 1.424(13)
N5 C54 1.444(12)
N5 C53 1.496(13)
N6 C61 0.68(6)
C61 C62 1.50(6)
N6' C61' 1.61(8)
C61' C62' 1.47(5)
C1 C2 1.518(13)
C2 C3 1.504(17)
C2 C5 1.514(15)
C2 C4 1.541(19)
C3 H3A 0.9800
C3 H3B 0.9800
C3 H3C 0.9800
C4 H4A 0.9800
C4 H4B 0.9800
C4 H4C 0.9800
C5 H5A 0.9800
C5 H5B 0.9800
C5 H5C 0.9800
C6 C7 1.536(11)
C7 C8' 1.493(16)
C7 C8 1.505(18)
C7 C9' 1.517(16)
C7 C10' 1.518(17)
C7 C10 1.522(19)
C7 C9 1.562(18)
C8 H8C 0.9800
C8 H8D 0.9800
C8 H8E 0.9800
C9 H9A 0.9800
C9 H9B 0.9800
C9 H9C 0.9800
C10 H10A 0.9800
C10 H10B 0.9800
C10 H10C 0.9800
C8' H8'A 0.9800
C8' H8'B 0.9800
C8' H8'C 0.9800
C9' H9'A 0.9800
C9' H9'B 0.9800
C9' H9'C 0.9800
C10' H10D 0.9800
C10' H10E 0.9800
C10' H10F 0.9800
C11 C12 1.394(15)
C11 H11A 0.9900
C11 H11B 0.9900
C12 H12A 0.9900
C12 H12B 0.9900
C13 H13A 0.9800
C13 H13B 0.9800
C13 H13C 0.9800
C14 C15 1.390(12)
C14 H14A 0.9900
C14 H14B 0.9900
C15 H15A 0.9900
C15 H15B 0.9900
C16 C17 1.543(11)
C17 C20' 1.486(17)
C17 C18 1.51(2)
C17 C19' 1.515(17)
C17 C18' 1.526(16)
C17 C20 1.54(2)
C17 C19 1.58(2)
C18 H18A 0.9800
C18 H18B 0.9800
C18 H18C 0.9800
C19 H19A 0.9800
C19 H19B 0.9800
C19 H19C 0.9800
C20 H20A 0.9800
C20 H20B 0.9800
C20 H20C 0.9800
C18' H18D 0.9800
C18' H18E 0.9800
C18' H18F 0.9800
C19' H19D 0.9800
C19' H19E 0.9800
C19' H19F 0.9800
C20' H20D 0.9800
C20' H20E 0.9800
C20' H20F 0.9800
C21 C22 1.536(10)
C22 C24 1.498(16)
C22 C25 1.518(15)
C22 C23 1.516(16)
C23 H23A 0.9800
C23 H23B 0.9800
C23 H23C 0.9800
C24 H24A 0.9800
C24 H24B 0.9800
C24 H24C 0.9800
C25 H25A 0.9800
C25 H25B 0.9800
C25 H25C 0.9800
C26 C27 1.518(9)
C27 C30 1.504(14)
C27 C29' 1.519(14)
C27 C28 1.523(15)
C27 C28' 1.524(13)
C27 C30' 1.524(13)
C27 C29 1.526(15)
C28 H28A 0.9800
C28 H28B 0.9800
C28 H28C 0.9800
C29 H29A 0.9800
C29 H29B 0.9800
C29 H29C 0.9800
C30 H30A 0.9800
C30 H30B 0.9800
C30 H30C 0.9800
C28' H28D 0.9800
C28' H28E 0.9800
C28' H28F 0.9800
C29' H29D 0.9800
C29' H29E 0.9800
C29' H29F 0.9800
C30' H30D 0.9800
C30' H30E 0.9800
C30' H30F 0.9800
C31 C32 1.499(10)
C31 H31A 0.9900
C31 H31B 0.9900
C32 H32B 0.9900
C32 H32C 0.9900
C33 H33C 0.9800
C33 H33D 0.9800
C33 H33E 0.9800
C34 C35 1.518(11)
C34 H34A 0.9900
C34 H34B 0.9900
C35 H35A 0.9900
C35 H35B 0.9900
C36 C37 1.535(10)
C37 C40 1.483(18)
C37 C38' 1.500(17)
C37 C39' 1.512(17)
C37 C40' 1.518(17)
C37 C38 1.517(16)
C37 C39 1.557(18)
C38 H38A 0.9800
C38 H38B 0.9800
C38 H38C 0.9800
C39 H39A 0.9800
C39 H39B 0.9800
C39 H39C 0.9800
C40 H40A 0.9800
C40 H40B 0.9800
C40 H40C 0.9800
C38' H38D 0.9800
C38' H38E 0.9800
C38' H38F 0.9800
C39' H39D 0.9800
C39' H39E 0.9800
C39' H39F 0.9800
C40' H40D 0.9800
C40' H40E 0.9800
C40' H40F 0.9800
C41 C42 1.455(15)
C41 H41A 0.9900
C41 H41B 0.9900
C42 H42A 0.9900
C42 H42B 0.9900
C43 H43A 0.9800
C43 H43B 0.9800
C43 H43C 0.9800
C44 C45 1.485(12)
C44 H44A 0.9900
C44 H44B 0.9900
C45 H45A 0.9900
C45 H45B 0.9900
C46 C47 1.520(10)
C47 C48 1.503(15)
C47 C49 1.519(14)
C47 C50 1.526(14)
C48 H48A 0.9800
C48 H48B 0.9800
C48 H48C 0.9800
C49 H49A 0.9800
C49 H49B 0.9800
C49 H49C 0.9800
C50 H50A 0.9800
C50 H50B 0.9800
C50 H50C 0.9800
C51 C52 1.410(13)
C51 H51A 0.9900
C51 H51B 0.9900
C52 H52A 0.9900
C52 H52B 0.9900
C53 H53A 0.9800
C53 H53B 0.9800
C53 H53C 0.9800
C54 C55 1.418(13)
C54 H54A 0.9900
C54 H54B 0.9900
C55 H55A 0.9900
C55 H55B 0.9900
C56 C57 1.534(11)
C57 C60 1.50(2)
C57 C58' 1.504(18)
C57 C59 1.51(2)
C57 C60' 1.515(18)
C57 C59' 1.515(18)
C57 C58 1.58(2)
C58 H58A 0.9800
C58 H58B 0.9800
C58 H58C 0.9800
C59 H59A 0.9800
C59 H59B 0.9800
C59 H59C 0.9800
C60 H60A 0.9800
C60 H60B 0.9800
C60 H60C 0.9800
C58' H58D 0.9800
C58' H58E 0.9800
C58' H58F 0.9800
C59' H59D 0.9800
C59' H59E 0.9800
C59' H59F 0.9800
C60' H60D 0.9800
C60' H60E 0.9800
C60' H60F 0.9800
